data_4132893
loop_
_publ_author_name
'Zhang, Shi-Yuan'
'Jensen, Stephanie'
'Tan, Kui'
'Wojtas, Lukasz'
'Roveto, Matthew'
'Cure, Jeremy'
'Thonhauser, Timo'
'Chabal, Yves J.'
'Zaworotko, Michael J.'

_publ_section_title
;
 Modulation of Water Vapor Sorption by a Fourth-Generation Metal-Organic
 Material with a Rigid Framework and Self-Switching Pores.
;
_journal_issue 39
_journal_name_full 'Journal of the American Chemical Society'
_journal_page_first 12545
_journal_page_last 12552
_journal_paper_doi 10.1021/jacs.8b07290
_journal_volume 140
_journal_year 2018
_chemical_absolute_configuration rm
_chemical_formula_moiety 'C46 H35 Cl2 Co2 N6 O6, C6 H4 Cl2, 2(C F3 O3 S), 0.89(C6 Cl2), 0.12(Cl)'
_chemical_formula_sum 'C59.32 H39 Cl5.89 Co2 F6 N6 O12 S2'
_chemical_formula_weight 1532.58
_space_group_crystal_system monoclinic
_space_group_IT_number 4
_space_group_name_Hall 'P 2yb'
_space_group_name_H-M_alt 'P 1 21 1'
_atom_sites_solution_hydrogens mixed
_audit_creation_date 2018-08-24
_audit_creation_method
;
Olex2 1.2
(compiled 2018.05.29 svn.r3508 for OlexSys, GUI svn.r5506)
;
_cell_angle_alpha 90
_cell_angle_beta 91.155(2)
_cell_angle_gamma 90
_cell_formula_units_Z 2
_cell_length_a 10.3260(5)
_cell_length_b 25.5247(11)
_cell_length_c 11.4411(5)
_cell_measurement_reflns_used 9829
_cell_measurement_temperature 100(2)
_cell_measurement_theta_max 74.29
_cell_measurement_theta_min 3.46
_cell_volume 3014.9(2)
_computing_cell_refinement 'SAINT V8.38A (?, 2016)'
_computing_data_reduction 'SAINT V8.38A (?, 2016)'
_computing_molecular_graphics 'Olex2 (Dolomanov et al., 2009)'
_computing_publication_material 'Olex2 (Dolomanov et al., 2009)'
_computing_structure_refinement 'ShelXL (Sheldrick, 2015)'
_diffrn_ambient_temperature 99.9
_diffrn_measured_fraction_theta_full 1.000
_diffrn_measured_fraction_theta_max 0.951
_diffrn_measurement_device_type 'Bruker APEX-II CCD'
_diffrn_measurement_method '\f and \w scans'
_diffrn_radiation_monochromator mirrors
_diffrn_radiation_type CuK\a
_diffrn_radiation_wavelength 1.54178
_diffrn_reflns_av_R_equivalents 0.0512
_diffrn_reflns_av_unetI/netI 0.0687
_diffrn_reflns_Laue_measured_fraction_full 1.000
_diffrn_reflns_Laue_measured_fraction_max 0.951
_diffrn_reflns_limit_h_max 12
_diffrn_reflns_limit_h_min -12
_diffrn_reflns_limit_k_max 31
_diffrn_reflns_limit_k_min -31
_diffrn_reflns_limit_l_max 13
_diffrn_reflns_limit_l_min -14
_diffrn_reflns_number 32366
_diffrn_reflns_point_group_measured_fraction_full 0.992
_diffrn_reflns_point_group_measured_fraction_max 0.929
_diffrn_reflns_theta_full 67.679
_diffrn_reflns_theta_max 74.642
_diffrn_reflns_theta_min 3.463
_diffrn_source 'INCOATEC Imus micro-focus source'
_diffrn_standards_number 0
_exptl_absorpt_coefficient_mu 8.128
_exptl_absorpt_correction_T_max 1.0000
_exptl_absorpt_correction_T_min 0.4890
_exptl_absorpt_correction_type multi-scan
_exptl_absorpt_process_details
'SADABS-2016/2 (Bruker,2016/2) was used for absorption correction. wR2(int) was 0.1330 before and 0.0979 after correction. The Ratio of minimum to maximum transmission is 0.4890. The \l/2 correction factor is Not present.'
_exptl_crystal_colour red
_exptl_crystal_colour_primary red
_exptl_crystal_density_diffrn 1.688
_exptl_crystal_description block
_exptl_crystal_F_000 1546
_exptl_crystal_size_max 0.05
_exptl_crystal_size_mid 0.04
_exptl_crystal_size_min 0.02
_refine_diff_density_max 0.821
_refine_diff_density_min -0.674
_refine_diff_density_rms 0.097
_refine_ls_abs_structure_details
;
 Flack x determined using 3442 quotients [(I+)-(I-)]/[(I+)+(I-)]
 (Parsons, Flack and Wagner, Acta Cryst. B69 (2013) 249-259).
;
_refine_ls_abs_structure_Flack 0.148(4)
_refine_ls_extinction_method none
_refine_ls_goodness_of_fit_ref 1.058
_refine_ls_hydrogen_treatment mixed
_refine_ls_matrix_type full
_refine_ls_number_parameters 909
_refine_ls_number_reflns 10964
_refine_ls_number_restraints 478
_refine_ls_restrained_S_all 1.055
_refine_ls_R_factor_all 0.0738
_refine_ls_R_factor_gt 0.0613
_refine_ls_shift/su_max 0.000
_refine_ls_shift/su_mean 0.000
_refine_ls_structure_factor_coef Fsqd
_refine_ls_weighting_details 'w=1/[\s^2^(Fo^2^)+(0.0346P)^2^+11.3605P] where P=(Fo^2^+2Fc^2^)/3'
_refine_ls_weighting_scheme calc
_refine_ls_wR_factor_gt 0.1365
_refine_ls_wR_factor_ref 0.1461
_reflns_Friedel_coverage 0.910
_reflns_Friedel_fraction_full 0.984
_reflns_Friedel_fraction_max 0.906
_reflns_number_gt 9633
_reflns_number_total 10964
_reflns_threshold_expression 'I > 2\s(I)'
_cod_data_source_file ja8b07290_si_002.cif
_cod_data_source_block 13R
_cod_database_code 4132893
_shelx_shelxl_version_number 2016/6
_shelx_space_group_comment
;
The symmetry employed for this shelxl refinement is uniquely defined
by the following loop, which should always be used as a source of
symmetry information in preference to the above space-group names.
They are only intended as comments.
;
_shelx_estimated_absorpt_t_max 0.854
_shelx_estimated_absorpt_t_min 0.687
_olex2_refinement_description
;
1. Twinned data refinement
 Scales: 0.9424(14)
 0.0576(14)
2. Fixed Uiso
 At 1.2 times of:
  All C(H) groups
 At 1.5 times of:
  All O(H) groups
3. Restrained distances
 O7-H7
 0.87 with sigma of 0.01
 F7-C67 = F9-C67 = F8-C67
 1.35 with sigma of 0.02
 F9-F8
 2.11 with sigma of 0.02
 F9-F7
 2.11 with sigma of 0.02
 F8-F7
 2.11 with sigma of 0.02
 S3-C67
 1.8 with sigma of 0.02
 O3-H3
 0.9 with sigma of 0.02
 H3-H28
 -2.2 with sigma of 0.02
 F5-Cl2
 -3.22 with sigma of 0.02
 F7-C33
 -3.2 with sigma of 0.02
 C48-C47 = C47-C46 = C51-C46 = C51-C50 = C50-C49 = C49-C48
 1.39 with sigma of 0.01
 S2-C53
 1.8 with sigma of 0.02
 F4-C53 = F4-C53 = F4-C53
 1.358 with sigma of 0.02
 F5-C53 = F6-C53
 1.358 with sigma of 0.02
 Cl5A-C77 = Cl5B-C68 = Cl0A-C78 = Cl6-C73
 1.72 with sigma of 0.02
 Cl8-C85 = Cl7-C81
 1.72 with sigma of 0.02
 C1-H7
 1.91007 with sigma of 0.02
 Co1-H7
 2.826332 with sigma of 0.02
 S3-F8 \\sim S3-F9 \\sim S3-F7
 with sigma of 0.02
 S3-O8 \\sim S3-O13 \\sim S3-O17
 with sigma of 0.02
4. Uiso/Uaniso restraints and constraints
C73 \\sim Cl5B \\sim C68 \\sim C69 \\sim Cl6 \\sim C72 \\sim C70 \\sim C71
\\sim C80 \\sim Cl7 \\sim C81 \\sim C82 \\sim C85 \\sim C83 \\sim C84 \\sim Cl8
\\sim C76 \\sim Cl0A \\sim C78 \\sim C79 \\sim C77 \\sim C74 \\sim Cl5A \\sim
C75: within 2A with sigma of 0.04 and sigma for terminal atoms of 0.08
C53 \\sim S2 \\sim O8 \\sim O11 \\sim O12 \\sim S3 \\sim F4 \\sim F5 \\sim F6
\\sim O13 \\sim C67 \\sim O17 \\sim F7 \\sim F8 \\sim F9: within 2A with sigma
of 0.04 and sigma for terminal atoms of 0.08
5. Rigid body (RIGU) restrains
 C53, S2, O8, O11, O12, S3, F4, F5, F6, O13, C67, O17, F7, F8, F9
 with sigma for 1-2 distances of 0.004 and sigma for 1-3 distances of 0.004
6. Others
 Sof(S2)=Sof(F4)=Sof(F5)=Sof(F6)=Sof(O11)=Sof(O12)=Sof(C53)=1-FVAR(1)
 Sof(S3)=Sof(F7)=Sof(F8)=Sof(F9)=Sof(O13)=Sof(C67)=Sof(O17)=FVAR(1)
 Sof(Cl5B)=Sof(Cl6)=Sof(C68)=Sof(C73)=Sof(C72)=Sof(C71)=Sof(C70)=Sof(C69)=
 FVAR(2)
 Sof(Cl0A)=Sof(C76)=Sof(C75)=Sof(C74)=Sof(C79)=Sof(C78)=Sof(C77)=Sof(Cl5A)=
 FVAR(3)
 Sof(Cl7)=Sof(C80)=Sof(C81)=Sof(C85)=Sof(C84)=Sof(C83)=Sof(C82)=Sof(Cl8)=FVAR(4)
7.a Ternary CH refined with riding coordinates:
 C1(H1), C28(H28)
7.b Aromatic/amide H refined with riding coordinates:
 C7(H7A), C9(H9), C10(H10), C11(H11), C12(H12), C14(H14), C15(H15), C17(H17),
 C18(H18), C19(H19), C20(H20), C21(H21), C22(H22), C23(H23), C24(H24), C25(H25),
  C26(H26), C29(H29), C30(H30), C31(H31), C33(H33), C34(H34), C35(H35),
 C36(H36), C37(H37), C38(H38), C40(H40), C42(H42), C44(H44), C45(H45), C46(H46),
  C47(H47), C50(H50), C51(H51), C54(H54)
7.c Fitted hexagon refined as free rotating group:
 C68(C73,C72,C71,C70,C69), C76(C75,C74,C79,C78,C77), C80(C81,C85,C84,C83,C82)
;
_olex2_submission_special_instructions 'No special instructions were received'

loop_
_space_group_symop_operation_xyz
'x, y, z'
'-x, y+1/2, -z'

loop_
_atom_site_label
_atom_site_type_symbol
_atom_site_fract_x
_atom_site_fract_y
_atom_site_fract_z
_atom_site_U_iso_or_equiv
_atom_site_adp_type
_atom_site_occupancy
_atom_site_site_symmetry_order
_atom_site_calc_flag
_atom_site_refinement_flags_posn
_atom_site_refinement_flags_adp
_atom_site_refinement_flags_occupancy
_atom_site_disorder_assembly
_atom_site_disorder_group
Co1 Co 0.54005(13) 0.37376(5) 0.46991(11) 0.0145(3) Uani 1 1 d D . . . .
Co2 Co 1.03894(13) 0.46090(5) 0.46026(11) 0.0140(3) Uani 1 1 d . . . . .
Cl1 Cl 0.1892(3) 0.22599(8) 0.4129(2) 0.0319(5) Uani 1 1 d . . . . .
Cl2 Cl 0.7147(3) 0.60535(10) 0.4667(3) 0.0528(8) Uani 1 1 d D . . . .
Cl3 Cl 0.3920(4) 0.25443(13) 0.7316(3) 0.0606(8) Uani 1 1 d . . . . .
Cl4 Cl 0.6661(4) 0.21532(17) 0.8146(5) 0.0885(15) Uani 1 1 d . . . . .
S2 S 0.5077(3) 0.51372(15) 0.7716(3) 0.0340(10) Uani 0.815(9) 1 d D U P A 2
S3 S 0.4692(19) 0.5475(7) 0.7576(14) 0.050(5) Uani 0.185(9) 1 d D U P A 1
F4 F 0.5902(12) 0.5975(4) 0.8811(8) 0.079(3) Uani 0.815(9) 1 d D U P A 2
F5 F 0.6059(18) 0.6022(5) 0.6982(11) 0.125(6) Uani 0.815(9) 1 d D U P A 2
F6 F 0.4224(15) 0.6110(4) 0.7666(12) 0.100(4) Uani 0.815(9) 1 d D U P A 2
F7 F 0.717(3) 0.5454(15) 0.722(4) 0.13(2) Uiso 0.185(9) 1 d D U P A 1
F8 F 0.646(5) 0.4789(13) 0.815(5) 0.12(3) Uiso 0.185(9) 1 d D U P A 1
F9 F 0.672(4) 0.552(2) 0.899(4) 0.11(2) Uiso 0.185(9) 1 d D U P A 1
O1 O 0.2265(6) 0.4270(2) 0.4745(5) 0.0181(12) Uani 1 1 d . . . . .
O2 O 0.3453(6) 0.3538(2) 0.4713(5) 0.0170(12) Uani 1 1 d . . . . .
O3 O 0.0087(5) 0.3772(2) 0.4327(5) 0.0168(11) Uani 1 1 d D . . . .
H3 H -0.038(6) 0.376(3) 0.366(4) 0.025 Uiso 1 1 d DR . . . .
O4 O 0.8449(6) 0.4801(2) 0.4530(5) 0.0187(13) Uani 1 1 d . . . . .
O5 O 0.7256(6) 0.4070(2) 0.4674(5) 0.0165(12) Uani 1 1 d . . . . .
O7 O 0.5058(6) 0.4570(2) 0.4737(5) 0.0194(12) Uani 1 1 d D . . . .
H7 H 0.452(4) 0.4739(12) 0.519(6) 0.029 Uiso 1 1 d DR . . . .
O8 O 0.4287(6) 0.5090(3) 0.6656(6) 0.0357(16) Uani 1 1 d D U . . .
O11 O 0.4433(10) 0.5032(5) 0.8786(8) 0.046(2) Uani 0.815(9) 1 d . U P A 2
O12 O 0.6341(9) 0.4935(5) 0.7603(11) 0.058(3) Uani 0.815(9) 1 d . U P A 2
O13 O 0.494(5) 0.6025(13) 0.715(4) 0.038(10) Uiso 0.185(9) 1 d D U P A 1
N1 N 0.5341(7) 0.3695(3) 0.2807(6) 0.0205(15) Uani 1 1 d . . . . .
N2 N 0.5426(7) 0.3724(3) -0.3404(6) 0.0187(14) Uani 1 1 d . . . . .
N3 N 0.8775(7) 0.0379(3) 0.5248(6) 0.0179(15) Uani 1 1 d . . . . .
N4 N 1.0279(7) 0.4610(3) 0.6492(6) 0.0179(14) Uani 1 1 d . . . . .
N5 N 0.6153(7) 0.2949(3) 0.4710(6) 0.0166(14) Uani 1 1 d . . . . .
N6 N 1.0405(7) 0.4691(3) 1.2706(6) 0.0180(15) Uani 1 1 d . . . . .
C1 C 0.6170(8) 0.4904(3) 0.4614(8) 0.0196(18) Uani 1 1 d D . . . .
H1 H 0.622983 0.514199 0.530813 0.024 Uiso 1 1 calc R . . . .
C2 C 0.7154(9) 0.1925(3) 0.4838(7) 0.0181(17) Uani 1 1 d . . . . .
C3 C 0.2421(7) 0.3778(4) 0.4670(7) 0.0158(17) Uani 1 1 d . . . . .
C4 C 1.1438(9) 0.4746(4) 0.8312(8) 0.025(2) Uani 1 1 d . . . . .
C5 C 0.7717(9) 0.1388(3) 0.4961(8) 0.0198(18) Uani 1 1 d . . . . .
C6 C 0.5390(9) 0.3689(4) -0.0959(7) 0.0211(18) Uani 1 1 d . . . . .
C7 C 0.4282(9) 0.3604(4) 0.2150(8) 0.024(2) Uani 1 1 d . . . . .
H7A H 0.349684 0.353423 0.253934 0.029 Uiso 1 1 calc R . . . .
C8 C 0.7385(8) 0.4560(3) 0.4599(7) 0.0138(16) Uani 1 1 d . . . . .
C9 C 0.7589(9) 0.0496(3) 0.5609(8) 0.023(2) Uani 1 1 d . . . . .
H9 H 0.710307 0.022691 0.597047 0.028 Uiso 1 1 calc R . . . .
C10 C 0.7019(9) 0.0987(4) 0.5491(9) 0.026(2) Uani 1 1 d . . . . .
H10 H 0.616968 0.104827 0.576473 0.031 Uiso 1 1 calc R . . . .
C11 C 0.9266(10) 0.4817(4) 1.0873(9) 0.027(2) Uani 1 1 d . . . . .
H11 H 0.848216 0.490851 1.047408 0.032 Uiso 1 1 calc R . . . .
C12 C 0.6443(10) 0.3757(4) 0.2214(8) 0.028(2) Uani 1 1 d . . . . .
H12 H 0.722475 0.380502 0.265174 0.034 Uiso 1 1 calc R . . . .
C13 C 0.5996(9) 0.5236(3) 0.3523(8) 0.0227(18) Uani 1 1 d . . . . .
C14 C 0.6485(10) 0.3589(4) -0.2780(8) 0.026(2) Uani 1 1 d . . . . .
H14 H 0.725205 0.350700 -0.318763 0.031 Uiso 1 1 calc R . . . .
C15 C 1.1373(9) 0.4717(4) 0.7118(8) 0.0213(18) Uani 1 1 d . . . . .
H15 H 1.214641 0.477633 0.670171 0.026 Uiso 1 1 calc R . . . .
C16 C 0.0998(8) 0.3057(3) 0.5467(8) 0.0199(17) Uani 1 1 d . . . . .
C17 C 0.9320(10) 0.4811(4) 1.2070(8) 0.027(2) Uani 1 1 d . . . . .
H17 H 0.855541 0.489613 1.247815 0.032 Uiso 1 1 calc R . . . .
C18 C 0.8922(9) 0.1268(4) 0.4574(10) 0.031(2) Uani 1 1 d . . . . .
H18 H 0.941913 0.153051 0.420186 0.038 Uiso 1 1 calc R . . . .
C19 C 0.0446(12) 0.2388(4) 0.7313(9) 0.038(3) Uani 1 1 d . . . . .
H19 H 0.023077 0.215768 0.793107 0.046 Uiso 1 1 calc R . . . .
C20 C 1.1496(9) 0.4576(4) 1.0878(8) 0.0251(19) Uani 1 1 d . . . . .
H20 H 1.227889 0.450166 1.048932 0.030 Uiso 1 1 calc R . . . .
C21 C 0.5831(9) 0.2021(4) 0.4777(10) 0.032(2) Uani 1 1 d . . . . .
H21 H 0.523099 0.173838 0.476235 0.038 Uiso 1 1 calc R . . . .
C22 C 0.9187(9) 0.4572(4) 0.8311(8) 0.028(2) Uani 1 1 d . . . . .
H22 H 0.839316 0.453264 0.870715 0.033 Uiso 1 1 calc R . . . .
C23 C 0.0466(9) 0.3245(3) 0.6495(8) 0.0254(19) Uani 1 1 d . . . . .
H23 H 0.026599 0.360730 0.655753 0.030 Uiso 1 1 calc R . . . .
C24 C 0.0223(11) 0.2916(4) 0.7425(9) 0.035(2) Uani 1 1 d . . . . .
H24 H -0.009444 0.305381 0.813521 0.042 Uiso 1 1 calc R . . . .
C25 C 0.6520(10) 0.3562(4) -0.1575(8) 0.027(2) Uani 1 1 d . . . . .
H25 H 0.729013 0.346045 -0.116737 0.033 Uiso 1 1 calc R . . . .
C26 C 0.9432(9) 0.0772(4) 0.4715(9) 0.028(2) Uani 1 1 d . . . . .
H26 H 1.027181 0.070179 0.442984 0.034 Uiso 1 1 calc R . . . .
C27 C 0.5385(8) 0.3688(4) 0.0343(7) 0.0194(17) Uani 1 1 d . . . . .
C28 C 0.1198(8) 0.3443(3) 0.4460(7) 0.0154(16) Uani 1 1 d . . . . .
H28 H 0.130385 0.323843 0.372199 0.018 Uiso 1 1 calc DR . . . .
C29 C 0.4249(10) 0.3603(4) 0.0945(8) 0.027(2) Uani 1 1 d . . . . .
H29 H 0.345618 0.354620 0.052937 0.032 Uiso 1 1 calc R . . . .
C30 C 0.5371(11) 0.5033(4) 0.2532(9) 0.038(2) Uani 1 1 d . . . . .
H30 H 0.508134 0.467945 0.253127 0.045 Uiso 1 1 calc R . . . .
C31 C 0.7954(10) 0.2362(4) 0.4756(10) 0.031(2) Uani 1 1 d . . . . .
H31 H 0.886718 0.231721 0.473563 0.037 Uiso 1 1 calc R . . . .
C32 C 1.0361(9) 0.4688(4) 1.0240(8) 0.0232(19) Uani 1 1 d . . . . .
C33 C 0.9211(9) 0.4538(4) 0.7111(8) 0.026(2) Uani 1 1 d D . . . .
H33 H 0.842622 0.445920 0.670063 0.031 Uiso 1 1 calc R . . . .
C34 C 0.7428(9) 0.2859(4) 0.4704(10) 0.029(2) Uani 1 1 d . . . . .
H34 H 0.799770 0.315057 0.466294 0.035 Uiso 1 1 calc R . . . .
C35 C 1.1458(9) 0.4575(4) 1.2100(7) 0.0218(18) Uani 1 1 d . . . . .
H35 H 1.222794 0.448614 1.252301 0.026 Uiso 1 1 calc R . . . .
C36 C 0.0980(11) 0.2189(4) 0.6306(9) 0.035(2) Uani 1 1 d . . . . .
H36 H 0.114777 0.182498 0.623238 0.042 Uiso 1 1 calc R . . . .
C37 C 0.6511(9) 0.3755(4) 0.1006(8) 0.027(2) Uani 1 1 d . . . . .
H37 H 0.731986 0.379863 0.063650 0.032 Uiso 1 1 calc R . . . .
C38 C 0.4304(10) 0.3816(4) -0.1612(8) 0.027(2) Uani 1 1 d . . . . .
H38 H 0.351866 0.389530 -0.123032 0.033 Uiso 1 1 calc R . . . .
C39 C 1.0325(9) 0.4663(4) 0.8936(8) 0.0217(18) Uani 1 1 d . . . . .
C40 C 0.4343(10) 0.3831(4) -0.2827(8) 0.029(2) Uani 1 1 d . . . . .
H40 H 0.357990 0.392093 -0.325966 0.035 Uiso 1 1 calc R . . . .
C41 C 0.1268(9) 0.2533(4) 0.5405(8) 0.028(2) Uani 1 1 d . . . . .
C42 C 0.5398(9) 0.2536(4) 0.4738(10) 0.032(2) Uani 1 1 d . . . . .
H42 H 0.448877 0.259369 0.473012 0.038 Uiso 1 1 calc R . . . .
C43 C 0.6395(10) 0.5762(4) 0.3489(10) 0.035(2) Uani 1 1 d . . . . .
C44 C 0.5165(17) 0.5343(5) 0.1543(11) 0.063(4) Uani 1 1 d . . . . .
H44 H 0.476638 0.519620 0.086191 0.076 Uiso 1 1 calc R . . . .
C45 C 0.6140(15) 0.6077(5) 0.2532(13) 0.062(4) Uani 1 1 d . . . . .
H45 H 0.637264 0.643702 0.254613 0.074 Uiso 1 1 calc R . . . .
C46 C 0.4665(13) 0.2161(6) 1.1099(13) 0.070(4) Uani 1 1 d D . . . .
H46 H 0.483737 0.209794 1.190517 0.084 Uiso 1 1 calc R . . . .
C47 C 0.5641(15) 0.2103(6) 1.0298(14) 0.078(5) Uani 1 1 d D . . . .
H47 H 0.646613 0.197928 1.055468 0.093 Uiso 1 1 calc R . . . .
C48 C 0.5432(11) 0.2222(5) 0.9119(14) 0.060(4) Uani 1 1 d D . . . .
C49 C 0.4218(10) 0.2391(5) 0.8763(11) 0.049(3) Uani 1 1 d D . . . .
C50 C 0.3228(11) 0.2427(5) 0.9544(11) 0.054(3) Uani 1 1 d D . . . .
H50 H 0.239046 0.253044 0.927485 0.065 Uiso 1 1 calc R . . . .
C51 C 0.3434(14) 0.2313(6) 1.0725(11) 0.064(4) Uani 1 1 d D . . . .
H51 H 0.274688 0.233814 1.126149 0.077 Uiso 1 1 calc R . . . .
C53 C 0.5324(17) 0.5842(6) 0.7791(12) 0.064(4) Uani 0.815(9) 1 d D U P A 2
C54 C 0.554(2) 0.5861(6) 0.1550(13) 0.082(5) Uani 1 1 d . . . . .
H54 H 0.538266 0.607233 0.087755 0.098 Uiso 1 1 calc R . . . .
C67 C 0.631(3) 0.5302(14) 0.799(3) 0.060(13) Uiso 0.185(9) 1 d D U P A 1
S1 S 0.0000(2) 0.32807(9) 0.1197(2) 0.0274(5) Uani 1 1 d . . . . .
F1 F -0.0118(9) 0.2339(3) 0.0309(7) 0.066(2) Uani 1 1 d . . . . .
F2 F -0.0340(9) 0.2363(3) 0.2163(7) 0.067(2) Uani 1 1 d . . . . .
F3 F -0.1893(7) 0.2610(3) 0.1049(10) 0.084(3) Uani 1 1 d . . . . .
O16 O 0.1361(6) 0.3223(3) 0.1378(7) 0.0377(17) Uani 1 1 d . . . . .
O0AA O -0.0427(7) 0.3485(3) 0.0065(6) 0.0377(17) Uani 1 1 d . . . . .
C52 C -0.0622(11) 0.2618(4) 0.1171(10) 0.042(3) Uani 1 1 d . . . . .
O15 O -0.0653(7) 0.3507(3) 0.2169(6) 0.0342(16) Uani 1 1 d . . . . .
Cl5B Cl 1.077(2) 0.1090(10) 0.1607(18) 0.061(5) Uani 0.337(10) 1 d D U P B 1
Cl6 Cl 1.1558(8) 0.1178(3) -0.1106(9) 0.049(3) Uani 0.337(10) 1 d D U P B 1
Cl0A Cl 0.8043(11) 0.1114(4) 0.1722(11) 0.071(4) Uani 0.342(10) 1 d D U P C 2
C68 C 0.9651(17) 0.1077(11) 0.0511(17) 0.048(8) Uiso 0.337(10) 1 d D U P B 1
C73 C 1.0000(16) 0.1112(14) -0.0654(19) 0.048(10) Uiso 0.337(10) 1 d DG U P B 1
C72 C 0.906(2) 0.1062(13) -0.1536(14) 0.049(13) Uiso 0.337(10) 1 d G U P B 1
C71 C 0.778(2) 0.0977(11) -0.1254(16) 0.037(7) Uiso 0.337(10) 1 d G U P B 1
C70 C 0.7428(14) 0.0941(10) -0.0089(19) 0.049(10) Uiso 0.337(10) 1 d G U P B 1
C69 C 0.8365(19) 0.0991(9) 0.0793(13) 0.023(6) Uiso 0.337(10) 1 d G U P B 1
C76 C 1.1075(17) 0.1120(12) -0.036(2) 0.059(11) Uiso 0.342(10) 1 d . U P C 2
C75 C 1.051(2) 0.1088(13) -0.1472(16) 0.053(9) Uiso 0.342(10) 1 d G U P C 2
C74 C 0.917(2) 0.1049(13) -0.1603(14) 0.052(13) Uiso 0.342(10) 1 d G U P C 2
C79 C 0.8399(17) 0.1042(12) -0.062(2) 0.049(8) Uiso 0.342(10) 1 d G U P C 2
C78 C 0.896(2) 0.1075(11) 0.0488(16) 0.048(8) Uiso 0.342(10) 1 d DG U P C 2
C77 C 1.030(2) 0.1114(11) 0.0619(14) 0.037(7) Uiso 0.342(10) 1 d DG U P C 2
Cl5A Cl 1.1045(17) 0.1164(9) 0.1961(15) 0.053(4) Uani 0.342(10) 1 d D U P C 2
Cl7 Cl 0.977(3) 0.1090(7) -0.2206(16) 0.088(8) Uani 0.208(10) 1 d D U P D 3
C80 C 1.121(4) 0.120(2) -0.027(3) 0.070(16) Uiso 0.208(10) 1 d . U P D 3
C81 C 0.996(4) 0.111(3) -0.069(2) 0.053(14) Uiso 0.208(10) 1 d DG U P D 3
C85 C 0.895(3) 0.103(2) 0.008(4) 0.059(12) Uiso 0.208(10) 1 d DG U P D 3
C84 C 0.920(4) 0.105(2) 0.128(3) 0.058(13) Uiso 0.208(10) 1 d G U P D 3
C83 C 1.045(5) 0.115(3) 0.170(2) 0.09(2) Uiso 0.208(10) 1 d G U P D 3
C82 C 1.145(3) 0.122(2) 0.093(4) 0.053(13) Uiso 0.208(10) 1 d G U P D 3
Cl8 Cl 0.751(2) 0.0842(11) -0.044(3) 0.094(8) Uiso 0.208(10) 1 d D U P D 3
Cl9 Cl 0.845(4) 0.1008(14) -0.182(3) 0.069(13) Uiso 0.116(15) 1 d . . . E 4
O17 O 0.399(7) 0.538(3) 0.870(5) 0.11(2) Uiso 0.185(9) 1 d D U P A 1

loop_
_atom_site_aniso_label
_atom_site_aniso_U_11
_atom_site_aniso_U_22
_atom_site_aniso_U_33
_atom_site_aniso_U_23
_atom_site_aniso_U_13
_atom_site_aniso_U_12
Co1 0.0176(7) 0.0114(6) 0.0144(6) 0.0002(5) 0.0004(5) 0.0005(5)
Co2 0.0169(7) 0.0112(6) 0.0140(6) -0.0002(5) 0.0007(5) -0.0004(5)
Cl1 0.0462(14) 0.0190(11) 0.0308(12) -0.0032(9) 0.0064(10) 0.0086(9)
Cl2 0.0566(18) 0.0159(12) 0.085(2) 0.0036(13) -0.0135(16) -0.0110(11)
Cl3 0.069(2) 0.0458(17) 0.067(2) -0.0035(15) 0.0048(17) -0.0058(15)
Cl4 0.054(2) 0.057(2) 0.156(4) -0.021(3) 0.018(2) -0.0017(17)
S2 0.0255(16) 0.040(2) 0.0366(17) -0.0127(14) 0.0036(12) -0.0016(14)
S3 0.073(11) 0.032(9) 0.045(8) -0.013(6) 0.011(8) -0.002(8)
F4 0.117(9) 0.066(7) 0.054(5) -0.023(5) -0.006(5) -0.041(6)
F5 0.200(14) 0.088(9) 0.089(8) -0.024(7) 0.050(9) -0.095(9)
F6 0.153(10) 0.051(6) 0.097(9) -0.023(6) -0.019(8) 0.030(7)
O1 0.021(3) 0.012(3) 0.022(3) 0.001(2) 0.000(2) 0.001(2)
O2 0.016(3) 0.018(3) 0.018(3) 0.002(2) 0.004(2) -0.002(2)
O3 0.015(3) 0.013(3) 0.022(3) 0.000(2) -0.002(2) 0.004(2)
O4 0.022(3) 0.016(3) 0.019(3) -0.001(2) 0.002(2) -0.001(2)
O5 0.020(3) 0.012(3) 0.018(3) 0.000(2) 0.000(2) 0.002(2)
O7 0.015(3) 0.015(3) 0.028(3) -0.001(2) 0.005(2) 0.000(2)
O8 0.028(4) 0.043(4) 0.036(4) -0.016(3) 0.001(3) 0.002(3)
O11 0.042(5) 0.062(7) 0.035(5) -0.011(4) 0.003(4) -0.008(5)
O12 0.025(5) 0.093(9) 0.054(7) -0.012(6) -0.005(4) 0.013(5)
N1 0.023(4) 0.016(4) 0.022(4) -0.001(3) -0.001(3) 0.003(3)
N2 0.025(4) 0.017(3) 0.015(3) 0.000(3) 0.002(3) 0.004(3)
N3 0.028(4) 0.011(3) 0.015(3) 0.005(3) -0.002(3) -0.002(3)
N4 0.023(4) 0.015(3) 0.016(3) 0.001(3) -0.001(3) 0.003(3)
N5 0.019(4) 0.013(3) 0.017(3) -0.004(3) 0.001(3) -0.001(3)
N6 0.021(4) 0.015(4) 0.018(3) 0.001(3) 0.001(3) 0.001(3)
C1 0.019(4) 0.016(4) 0.024(4) 0.002(3) 0.004(3) -0.004(3)
C2 0.022(5) 0.011(4) 0.021(4) -0.001(3) 0.004(3) 0.002(3)
C3 0.008(4) 0.027(5) 0.012(4) 0.001(3) 0.005(3) 0.006(3)
C4 0.017(5) 0.030(5) 0.027(5) 0.003(4) 0.005(4) -0.004(4)
C5 0.018(5) 0.016(4) 0.025(5) 0.000(3) 0.004(3) -0.001(3)
C6 0.028(5) 0.020(4) 0.016(4) 0.001(4) 0.000(3) -0.001(4)
C7 0.020(5) 0.035(5) 0.018(4) -0.003(4) 0.005(3) -0.003(4)
C8 0.016(4) 0.014(4) 0.012(4) -0.001(3) 0.000(3) -0.005(3)
C9 0.023(5) 0.011(4) 0.036(5) 0.006(4) 0.011(4) -0.001(3)
C10 0.021(5) 0.019(5) 0.039(5) 0.006(4) 0.006(4) 0.003(4)
C11 0.022(5) 0.026(5) 0.033(5) -0.001(4) -0.003(4) 0.006(4)
C12 0.025(5) 0.036(5) 0.024(5) 0.002(4) 0.005(4) 0.008(4)
C13 0.025(5) 0.017(4) 0.026(5) 0.005(3) 0.003(4) 0.008(3)
C14 0.031(5) 0.027(5) 0.019(4) -0.001(4) 0.004(4) 0.004(4)
C15 0.014(4) 0.024(5) 0.026(4) -0.003(4) 0.001(3) -0.002(3)
C16 0.022(4) 0.013(4) 0.025(4) 0.003(3) 0.002(3) -0.004(3)
C17 0.024(5) 0.030(5) 0.025(5) 0.001(4) 0.001(4) 0.009(4)
C18 0.023(5) 0.019(4) 0.053(6) 0.006(4) 0.019(4) -0.001(4)
C19 0.059(7) 0.025(5) 0.032(5) 0.008(4) 0.008(5) 0.002(5)
C20 0.019(5) 0.030(5) 0.026(5) 0.000(4) 0.006(4) 0.002(4)
C21 0.019(5) 0.020(5) 0.055(7) 0.007(4) -0.002(4) 0.000(4)
C22 0.011(4) 0.047(6) 0.025(5) 0.001(4) 0.001(3) -0.007(4)
C23 0.036(5) 0.016(4) 0.024(4) -0.004(3) 0.000(4) 0.001(4)
C24 0.054(7) 0.027(5) 0.024(5) 0.003(4) 0.009(5) 0.003(5)
C25 0.031(5) 0.026(5) 0.025(5) -0.004(4) -0.003(4) 0.002(4)
C26 0.017(5) 0.019(4) 0.049(6) 0.007(4) 0.014(4) 0.003(3)
C27 0.017(4) 0.019(4) 0.023(4) 0.006(4) 0.000(3) 0.002(3)
C28 0.014(4) 0.012(4) 0.020(4) -0.001(3) 0.001(3) -0.001(3)
C29 0.025(5) 0.034(5) 0.021(4) -0.004(4) 0.001(4) 0.000(4)
C30 0.053(7) 0.034(6) 0.026(5) 0.009(4) -0.011(5) 0.005(5)
C31 0.019(5) 0.018(5) 0.056(6) 0.004(4) 0.012(4) 0.002(4)
C32 0.030(5) 0.014(4) 0.025(5) 0.002(4) 0.003(4) -0.002(4)
C33 0.022(5) 0.032(5) 0.024(5) -0.007(4) 0.004(4) -0.008(4)
C34 0.016(5) 0.017(5) 0.056(7) 0.006(4) 0.011(4) 0.005(3)
C35 0.025(5) 0.020(4) 0.020(4) 0.001(4) -0.001(3) 0.000(4)
C36 0.053(7) 0.016(5) 0.035(5) 0.006(4) 0.007(5) 0.001(4)
C37 0.025(5) 0.034(5) 0.021(4) -0.001(4) 0.001(4) 0.000(4)
C38 0.020(5) 0.039(6) 0.023(5) -0.003(4) 0.001(4) 0.006(4)
C39 0.025(5) 0.016(4) 0.024(4) -0.001(4) 0.000(4) -0.001(4)
C40 0.025(5) 0.045(6) 0.018(4) -0.002(4) -0.004(4) 0.009(4)
C41 0.035(5) 0.025(5) 0.023(5) -0.003(4) 0.003(4) 0.003(4)
C42 0.022(5) 0.016(4) 0.056(7) 0.002(4) 0.003(4) 0.000(4)
C43 0.035(6) 0.023(5) 0.046(6) 0.007(4) -0.003(5) -0.004(4)
C44 0.118(13) 0.028(6) 0.041(7) 0.005(5) -0.015(7) 0.015(7)
C45 0.084(10) 0.031(6) 0.072(10) 0.033(7) -0.001(8) -0.001(6)
C46 0.086(12) 0.056(9) 0.068(10) -0.009(8) -0.019(9) 0.011(8)
C47 0.063(10) 0.050(9) 0.120(15) -0.014(9) -0.022(10) 0.002(7)
C48 0.043(8) 0.031(6) 0.106(12) -0.010(7) -0.003(7) 0.000(5)
C49 0.046(7) 0.033(6) 0.069(9) -0.013(6) -0.010(6) -0.002(5)
C50 0.032(6) 0.046(7) 0.084(10) 0.004(7) -0.005(6) -0.002(5)
C51 0.073(10) 0.050(8) 0.070(10) -0.009(7) 0.004(8) 0.010(7)
C53 0.100(10) 0.052(7) 0.040(7) -0.013(7) 0.003(7) -0.017(7)
C54 0.149(17) 0.047(8) 0.049(9) 0.031(7) -0.008(10) 0.015(9)
S1 0.0279(12) 0.0275(12) 0.0269(11) -0.0050(9) 0.0009(9) -0.0002(9)
F1 0.114(7) 0.026(3) 0.058(4) -0.016(3) -0.001(4) 0.001(4)
F2 0.097(6) 0.047(4) 0.057(5) 0.021(4) -0.003(4) -0.013(4)
F3 0.037(4) 0.062(5) 0.152(9) 0.000(5) -0.022(5) -0.018(4)
O16 0.020(3) 0.042(4) 0.052(4) -0.006(3) 0.008(3) 0.000(3)
O0AA 0.056(5) 0.037(4) 0.020(3) -0.001(3) 0.001(3) 0.003(3)
C52 0.039(6) 0.039(6) 0.047(7) 0.003(5) -0.008(5) 0.000(5)
O15 0.034(4) 0.041(4) 0.028(3) -0.011(3) 0.002(3) 0.004(3)
Cl5B 0.058(11) 0.054(9) 0.072(12) 0.008(8) -0.015(7) -0.005(7)
Cl6 0.038(5) 0.028(4) 0.083(7) 0.017(4) 0.029(4) 0.002(3)
Cl0A 0.057(7) 0.047(6) 0.110(10) 0.017(6) 0.015(6) 0.001(5)
Cl5A 0.033(8) 0.067(9) 0.059(10) -0.002(7) 0.002(6) 0.000(6)
Cl7 0.16(2) 0.036(9) 0.064(11) -0.002(8) -0.001(12) 0.005(10)

loop_
_atom_type_symbol
_atom_type_description
_atom_type_scat_dispersion_real
_atom_type_scat_dispersion_imag
_atom_type_scat_source
C C 0.0181 0.0091 'International Tables Vol C Tables 4.2.6.8 and 6.1.1.4'
H H 0.0000 0.0000 'International Tables Vol C Tables 4.2.6.8 and 6.1.1.4'
Cl Cl 0.3639 0.7018 'International Tables Vol C Tables 4.2.6.8 and 6.1.1.4'
Co Co -2.3653 3.6143 'International Tables Vol C Tables 4.2.6.8 and 6.1.1.4'
F F 0.0727 0.0534 'International Tables Vol C Tables 4.2.6.8 and 6.1.1.4'
N N 0.0311 0.0180 'International Tables Vol C Tables 4.2.6.8 and 6.1.1.4'
O O 0.0492 0.0322 'International Tables Vol C Tables 4.2.6.8 and 6.1.1.4'
S S 0.3331 0.5567 'International Tables Vol C Tables 4.2.6.8 and 6.1.1.4'

loop_
_geom_angle_atom_site_label_1
_geom_angle_atom_site_label_2
_geom_angle_atom_site_label_3
_geom_angle
_geom_angle_site_symmetry_1
_geom_angle_site_symmetry_3
O2 Co1 O5 170.3(2) . .
O2 Co1 O7 94.7(2) . .
O2 Co1 N1 89.3(3) . .
O2 Co1 N2 88.9(3) . 1_556
O2 Co1 N5 96.9(3) . .
O5 Co1 O7 75.6(2) . .
O5 Co1 N1 90.8(3) . .
O5 Co1 N2 91.6(3) . 1_556
O5 Co1 N5 92.8(2) . .
O7 Co1 N1 93.9(3) . .
O7 Co1 N2 89.7(3) . 1_556
O7 Co1 N5 168.3(3) . .
N1 Co1 N2 176.1(3) . 1_556
N5 Co1 N1 87.8(3) . .
N5 Co1 N2 89.0(3) . 1_556
O1 Co2 O3 74.9(2) 1_655 1_655
O1 Co2 N3 90.2(3) 1_655 2_756
O1 Co2 N4 89.4(3) 1_655 .
O1 Co2 N6 95.2(3) 1_655 1_554
O4 Co2 O1 169.4(2) . 1_655
O4 Co2 O3 95.2(2) . 1_655
O4 Co2 N3 100.0(3) . 2_756
O4 Co2 N4 88.2(3) . .
O4 Co2 N6 87.9(3) . 1_554
N3 Co2 O3 164.2(3) 2_756 1_655
N3 Co2 N4 87.0(3) 2_756 .
N3 Co2 N6 88.9(3) 2_756 1_554
N4 Co2 O3 97.8(3) . 1_655
N4 Co2 N6 173.8(3) . 1_554
N6 Co2 O3 87.4(2) 1_554 1_655
O8 S2 C53 101.4(6) . .
O11 S2 O8 115.9(5) . .
O11 S2 C53 102.3(7) . .
O12 S2 O8 113.4(6) . .
O12 S2 O11 117.1(8) . .
O12 S2 C53 103.7(8) . .
O8 S3 O13 115(2) . .
O8 S3 C67 105.7(16) . .
O8 S3 O17 111(3) . .
O13 S3 C67 99(2) . .
O17 S3 O13 121(4) . .
O17 S3 C67 101(4) . .
C3 O1 Co2 121.0(5) . 1_455
C3 O2 Co1 135.9(6) . .
Co2 O3 H3 104(5) 1_455 .
C28 O3 Co2 116.7(5) . 1_455
C28 O3 H3 119(2) . .
C8 O4 Co2 136.7(6) . .
C8 O5 Co1 120.0(5) . .
Co1 O7 H7 127(3) . .
C1 O7 Co1 116.8(5) . .
C1 O7 H7 106(2) . .
C7 N1 Co1 125.3(6) . .
C7 N1 C12 115.3(8) . .
C12 N1 Co1 119.4(6) . .
C14 N2 Co1 122.0(6) . 1_554
C40 N2 Co1 119.7(6) . 1_554
C40 N2 C14 118.2(7) . .
C9 N3 Co2 123.3(6) . 2_746
C9 N3 C26 116.2(7) . .
C26 N3 Co2 120.4(6) . 2_746
C15 N4 Co2 117.9(6) . .
C33 N4 Co2 126.1(6) . .
C33 N4 C15 115.9(7) . .
C34 N5 Co1 120.9(6) . .
C42 N5 Co1 122.4(6) . .
C42 N5 C34 116.7(8) . .
C17 N6 Co2 122.2(6) . 1_556
C35 N6 Co2 121.2(6) . 1_556
C35 N6 C17 116.3(8) . .
O7 C1 H1 108.6 . .
O7 C1 C8 108.5(7) . .
O7 C1 C13 109.3(7) . .
C8 C1 H1 108.6 . .
C13 C1 H1 108.6 . .
C13 C1 C8 113.2(7) . .
C21 C2 C5 123.1(7) . .
C21 C2 C31 116.2(8) . .
C31 C2 C5 120.6(8) . .
O1 C3 C28 117.1(7) . .
O2 C3 O1 126.9(8) . .
O2 C3 C28 115.9(8) . .
C15 C4 C39 118.9(9) . .
C10 C5 C2 120.6(7) . .
C18 C5 C2 122.2(7) . .
C18 C5 C10 117.2(8) . .
C25 C6 C27 121.2(8) . .
C38 C6 C25 117.1(8) . .
C38 C6 C27 121.7(8) . .
N1 C7 H7A 117.7 . .
N1 C7 C29 124.6(9) . .
C29 C7 H7A 117.7 . .
O4 C8 C1 115.9(7) . .
O5 C8 O4 125.4(8) . .
O5 C8 C1 118.7(7) . .
N3 C9 H9 117.9 . .
N3 C9 C10 124.2(8) . .
C10 C9 H9 117.9 . .
C5 C10 H10 120.6 . .
C9 C10 C5 118.8(9) . .
C9 C10 H10 120.6 . .
C17 C11 H11 120.0 . .
C17 C11 C32 120.0(9) . .
C32 C11 H11 120.0 . .
N1 C12 H12 117.8 . .
N1 C12 C37 124.3(9) . .
C37 C12 H12 117.8 . .
C30 C13 C1 120.4(8) . .
C30 C13 C43 117.7(8) . .
C43 C13 C1 121.8(8) . .
N2 C14 H14 118.3 . .
N2 C14 C25 123.3(9) . .
C25 C14 H14 118.3 . .
N4 C15 C4 124.2(9) . .
N4 C15 H15 117.9 . .
C4 C15 H15 117.9 . .
C23 C16 C28 118.3(7) . .
C41 C16 C23 117.7(8) . .
C41 C16 C28 123.9(8) . .
N6 C17 C11 123.7(9) . .
N6 C17 H17 118.2 . .
C11 C17 H17 118.2 . .
C5 C18 H18 119.4 . .
C5 C18 C26 121.1(8) . .
C26 C18 H18 119.4 . .
C24 C19 H19 119.7 . .
C24 C19 C36 120.5(9) . .
C36 C19 H19 119.7 . .
C32 C20 H20 120.6 . .
C32 C20 C35 118.8(9) . .
C35 C20 H20 120.6 . .
C2 C21 H21 120.6 . .
C2 C21 C42 118.9(9) . .
C42 C21 H21 120.6 . .
C33 C22 H22 120.2 . .
C33 C22 C39 119.6(9) . .
C39 C22 H22 120.2 . .
C16 C23 H23 119.3 . .
C24 C23 C16 121.4(8) . .
C24 C23 H23 119.3 . .
C19 C24 C23 119.4(9) . .
C19 C24 H24 120.3 . .
C23 C24 H24 120.3 . .
C6 C25 H25 120.6 . .
C14 C25 C6 118.8(9) . .
C14 C25 H25 120.6 . .
N3 C26 C18 122.4(8) . .
N3 C26 H26 118.8 . .
C18 C26 H26 118.8 . .
C29 C27 C6 121.1(8) . .
C37 C27 C6 121.9(8) . .
C37 C27 C29 117.1(8) . .
O3 C28 C3 110.1(6) . .
O3 C28 C16 109.7(7) . .
O3 C28 H28 108.6 . .
C3 C28 H28 108.6 . .
C16 C28 C3 111.2(7) . .
C16 C28 H28 108.6 . .
C7 C29 C27 119.5(9) . .
C7 C29 H29 120.3 . .
C27 C29 H29 120.3 . .
C13 C30 H30 119.7 . .
C13 C30 C44 120.6(11) . .
C44 C30 H30 119.7 . .
C2 C31 H31 119.9 . .
C34 C31 C2 120.3(9) . .
C34 C31 H31 119.9 . .
C11 C32 C20 117.2(9) . .
C11 C32 C39 121.7(9) . .
C20 C32 C39 121.1(9) . .
N4 C33 C22 123.5(8) . .
N4 C33 H33 118.2 . .
C22 C33 H33 118.2 . .
N5 C34 C31 122.9(9) . .
N5 C34 H34 118.5 . .
C31 C34 H34 118.5 . .
N6 C35 C20 123.9(8) . .
N6 C35 H35 118.0 . .
C20 C35 H35 118.0 . .
C19 C36 H36 120.6 . .
C19 C36 C41 118.7(9) . .
C41 C36 H36 120.6 . .
C12 C37 C27 119.2(9) . .
C12 C37 H37 120.4 . .
C27 C37 H37 120.4 . .
C6 C38 H38 119.7 . .
C6 C38 C40 120.6(9) . .
C40 C38 H38 119.7 . .
C4 C39 C22 117.8(8) . .
C4 C39 C32 120.4(8) . .
C22 C39 C32 121.8(8) . .
N2 C40 C38 121.9(8) . .
N2 C40 H40 119.1 . .
C38 C40 H40 119.1 . .
C16 C41 Cl1 120.7(7) . .
C16 C41 C36 122.1(9) . .
C36 C41 Cl1 117.1(7) . .
N5 C42 C21 124.8(9) . .
N5 C42 H42 117.6 . .
C21 C42 H42 117.6 . .
C13 C43 Cl2 121.5(8) . .
C45 C43 Cl2 116.6(9) . .
C45 C43 C13 121.9(11) . .
C30 C44 H44 119.9 . .
C54 C44 C30 120.1(13) . .
C54 C44 H44 119.9 . .
C43 C45 H45 120.4 . .
C43 C45 C54 119.1(12) . .
C54 C45 H45 120.4 . .
C47 C46 H46 120.0 . .
C47 C46 C51 120.0(14) . .
C51 C46 H46 120.0 . .
C46 C47 H47 119.5 . .
C46 C47 C48 121.1(14) . .
C48 C47 H47 119.5 . .
C47 C48 Cl4 120.2(10) . .
C49 C48 Cl4 121.4(12) . .
C49 C48 C47 118.4(13) . .
C48 C49 Cl3 119.9(10) . .
C50 C49 Cl3 119.3(9) . .
C50 C49 C48 120.8(12) . .
C49 C50 H50 119.5 . .
C49 C50 C51 121.0(12) . .
C51 C50 H50 119.5 . .
C46 C51 C50 118.5(13) . .
C46 C51 H51 120.7 . .
C50 C51 H51 120.7 . .
F4 C53 S2 110.6(10) . .
F5 C53 S2 113.7(11) . .
F5 C53 F4 105.9(13) . .
F5 C53 F6 104.6(16) . .
F6 C53 S2 112.6(11) . .
F6 C53 F4 109.0(13) . .
C44 C54 C45 120.4(12) . .
C44 C54 H54 119.8 . .
C45 C54 H54 119.8 . .
F7 C67 S3 113(2) . .
F7 C67 F8 108(3) . .
F7 C67 F9 104(3) . .
F8 C67 S3 113(2) . .
F8 C67 F9 104(3) . .
F9 C67 S3 114(2) . .
O16 S1 O0AA 116.5(5) . .
O16 S1 C52 104.7(5) . .
O16 S1 O15 114.0(4) . .
O0AA S1 C52 102.7(5) . .
O15 S1 O0AA 114.0(4) . .
O15 S1 C52 102.6(5) . .
F1 C52 S1 111.6(8) . .
F1 C52 F2 106.7(9) . .
F2 C52 S1 111.8(8) . .
F3 C52 S1 111.6(8) . .
F3 C52 F1 108.5(10) . .
F3 C52 F2 106.4(10) . .
C73 C68 Cl5B 121.5(16) . .
C73 C68 C69 120.0 . .
C69 C68 Cl5B 118.3(16) . .
C68 C73 Cl6 124.1(14) . .
C72 C73 Cl6 115.8(14) . .
C72 C73 C68 120.0 . .
C71 C72 C73 120.0 . .
C72 C71 C70 120.0 . .
C71 C70 C69 120.0 . .
C70 C69 C68 120.0 . .
C75 C76 C77 120.0 . .
C76 C75 C74 120.0 . .
C79 C74 C75 120.0 . .
C74 C79 C78 120.0 . .
C79 C78 Cl0A 121.7(15) . .
C77 C78 Cl0A 118.2(15) . .
C77 C78 C79 120.0 . .
C76 C77 Cl5A 118.0(16) . .
C78 C77 C76 120.0 . .
C78 C77 Cl5A 122.0(16) . .
C81 C80 C82 120.0 . .
C80 C81 Cl7 116(3) . .
C85 C81 Cl7 124(3) . .
C85 C81 C80 120.0 . .
C81 C85 C84 120.0 . .
C81 C85 Cl8 119(3) . .
C84 C85 Cl8 120(3) . .
C83 C84 C85 120.0 . .
C84 C83 C82 120.0 . .
C83 C82 C80 120.0 . .

loop_
_geom_bond_atom_site_label_1
_geom_bond_atom_site_label_2
_geom_bond_distance
_geom_bond_site_symmetry_2
Co1 O2 2.075(6) .
Co1 O5 2.097(6) .
Co1 O7 2.155(6) .
Co1 N1 2.167(7) .
Co1 N2 2.171(7) 1_556
Co1 N5 2.158(7) .
Co2 O1 2.125(6) 1_655
Co2 O3 2.181(6) 1_655
Co2 O4 2.063(6) .
Co2 N3 2.151(7) 2_756
Co2 N4 2.167(7) .
Co2 N6 2.180(7) 1_554
Cl1 C41 1.752(9) .
Cl2 C43 1.713(11) .
Cl3 C49 1.723(13) .
Cl4 C48 1.715(15) .
S2 O8 1.452(8) .
S2 O11 1.431(10) .
S2 O12 1.412(10) .
S2 C53 1.818(15) .
S3 O8 1.493(16) .
S3 O13 1.51(3) .
S3 C67 1.78(3) .
S3 O17 1.50(3) .
F4 C53 1.344(12) .
F5 C53 1.294(16) .
F6 C53 1.331(18) .
F7 C67 1.33(3) .
F8 C67 1.33(3) .
F9 C67 1.34(3) .
O1 C3 1.268(11) .
O2 C3 1.228(10) .
O3 H3 0.90(3) .
O3 C28 1.428(10) .
O4 C8 1.262(10) .
O5 C8 1.261(10) .
O7 H7 0.881(13) .
O7 C1 1.439(10) .
N1 C7 1.335(12) .
N1 C12 1.346(12) .
N2 C14 1.339(12) .
N2 C40 1.338(12) .
N3 C9 1.335(12) .
N3 C26 1.362(11) .
N4 C15 1.353(11) .
N4 C33 1.335(11) .
N5 C34 1.337(12) .
N5 C42 1.311(12) .
N6 C17 1.359(12) .
N6 C35 1.336(12) .
C1 H1 1.0000 .
C1 C8 1.532(12) .
C1 C13 1.517(12) .
C2 C5 1.494(10) .
C2 C21 1.388(13) .
C2 C31 1.391(13) .
C3 C28 1.540(11) .
C4 C15 1.368(13) .
C4 C39 1.381(13) .
C5 C10 1.399(12) .
C5 C18 1.364(13) .
C6 C25 1.413(13) .
C6 C27 1.489(11) .
C6 C38 1.374(13) .
C7 H7A 0.9500 .
C7 C29 1.378(13) .
C9 H9 0.9500 .
C9 C10 1.389(13) .
C10 H10 0.9500 .
C11 H11 0.9500 .
C11 C17 1.369(14) .
C11 C32 1.395(14) .
C12 H12 0.9500 .
C12 C37 1.385(13) .
C13 C30 1.394(14) .
C13 C43 1.404(13) .
C14 H14 0.9500 .
C14 C25 1.380(13) .
C15 H15 0.9500 .
C16 C23 1.393(12) .
C16 C28 1.533(11) .
C16 C41 1.369(12) .
C17 H17 0.9500 .
C18 H18 0.9500 .
C18 C26 1.380(13) .
C19 H19 0.9500 .
C19 C24 1.373(14) .
C19 C36 1.383(15) .
C20 H20 0.9500 .
C20 C32 1.398(13) .
C20 C35 1.399(12) .
C21 H21 0.9500 .
C21 C42 1.390(13) .
C22 H22 0.9500 .
C22 C33 1.376(13) .
C22 C39 1.383(13) .
C23 H23 0.9500 .
C23 C24 1.383(13) .
C24 H24 0.9500 .
C25 H25 0.9500 .
C26 H26 0.9500 .
C27 C29 1.389(13) .
C27 C37 1.386(12) .
C28 H28 1.0000 .
C29 H29 0.9500 .
C30 H30 0.9500 .
C30 C44 1.394(15) .
C31 H31 0.9500 .
C31 C34 1.383(13) .
C32 C39 1.493(12) .
C33 H33 0.9500 .
C34 H34 0.9500 .
C35 H35 0.9500 .
C36 H36 0.9500 .
C36 C41 1.390(13) .
C37 H37 0.9500 .
C38 H38 0.9500 .
C38 C40 1.393(13) .
C40 H40 0.9500 .
C42 H42 0.9500 .
C43 C45 1.379(15) .
C44 H44 0.9500 .
C44 C54 1.38(2) .
C45 H45 0.9500 .
C45 C54 1.39(2) .
C46 H46 0.9500 .
C46 C47 1.384(12) .
C46 C51 1.388(12) .
C47 H47 0.9500 .
C47 C48 1.395(12) .
C48 C49 1.379(11) .
C49 C50 1.375(11) .
C50 H50 0.9500 .
C50 C51 1.394(11) .
C51 H51 0.9500 .
C54 H54 0.9500 .
S1 O16 1.425(7) .
S1 O0AA 1.456(7) .
S1 C52 1.808(12) .
S1 O15 1.434(7) .
F1 C52 1.331(14) .
F2 C52 1.336(13) .
F3 C52 1.318(13) .
Cl5B C68 1.690(18) .
Cl6 C73 1.708(15) .
Cl0A C78 1.721(17) .
C68 C73 1.3900 .
C68 C69 1.3900 .
C73 C72 1.3900 .
C72 C71 1.3900 .
C71 C70 1.3900 .
C70 C69 1.3900 .
C76 C75 1.3900 .
C76 C77 1.3900 .
C75 C74 1.3900 .
C74 C79 1.3900 .
C79 C78 1.3900 .
C78 C77 1.3900 .
C77 Cl5A 1.708(18) .
Cl7 C81 1.74(2) .
C80 C81 1.3900 .
C80 C82 1.3900 .
C81 C85 1.3900 .
C85 C84 1.3900 .
C85 Cl8 1.66(2) .
C84 C83 1.3900 .
C83 C82 1.3900 .

loop_
_geom_torsion_atom_site_label_1
_geom_torsion_atom_site_label_2
_geom_torsion_atom_site_label_3
_geom_torsion_atom_site_label_4
_geom_torsion
_geom_torsion_site_symmetry_1
Co1 O2 C3 O1 -9.6(13) .
Co1 O2 C3 C28 168.1(5) .
Co1 O5 C8 O4 -177.0(6) .
Co1 O5 C8 C1 4.3(9) .
Co1 O7 C1 C8 -5.3(8) .
Co1 O7 C1 C13 118.5(6) .
Co1 N1 C7 C29 176.7(7) .
Co1 N1 C12 C37 -177.7(8) .
Co1 N2 C14 C25 -178.1(7) 1_554
Co1 N2 C40 C38 178.6(8) 1_554
Co1 N5 C34 C31 177.4(8) .
Co1 N5 C42 C21 -178.2(8) .
Co2 O1 C3 O2 178.3(6) 1_455
Co2 O1 C3 C28 0.6(9) 1_455
Co2 O3 C28 C3 -5.1(8) 1_455
Co2 O3 C28 C16 117.6(6) 1_455
Co2 O4 C8 O5 -4.9(13) .
Co2 O4 C8 C1 173.8(6) .
Co2 N3 C9 C10 -178.1(8) 2_746
Co2 N3 C26 C18 178.4(8) 2_746
Co2 N4 C15 C4 178.1(7) .
Co2 N4 C33 C22 -176.2(8) .
Co2 N6 C17 C11 -173.5(8) 1_556
Co2 N6 C35 C20 174.2(7) 1_556
Cl2 C43 C45 C54 179.6(13) .
Cl3 C49 C50 C51 -179.1(10) .
Cl4 C48 C49 Cl3 -0.8(15) .
Cl4 C48 C49 C50 177.7(10) .
O1 C3 C28 O3 3.0(10) .
O1 C3 C28 C16 -118.9(8) .
O2 C3 C28 O3 -174.9(7) .
O2 C3 C28 C16 63.2(9) .
O7 C1 C8 O4 -178.0(7) .
O7 C1 C8 O5 0.9(10) .
O7 C1 C13 C30 -35.0(11) .
O7 C1 C13 C43 141.7(9) .
O8 S2 C53 F4 171.9(11) .
O8 S2 C53 F5 -69.1(14) .
O8 S2 C53 F6 49.6(12) .
O8 S3 C67 F7 77(3) .
O8 S3 C67 F8 -45(3) .
O8 S3 C67 F9 -164(3) .
O11 S2 C53 F4 51.9(13) .
O11 S2 C53 F5 170.9(14) .
O11 S2 C53 F6 -70.4(12) .
O12 S2 C53 F4 -70.3(13) .
O12 S2 C53 F5 48.7(15) .
O12 S2 C53 F6 167.4(11) .
O13 S3 C67 F7 -43(3) .
O13 S3 C67 F8 -165(3) .
O13 S3 C67 F9 76(3) .
N1 C7 C29 C27 2.0(16) .
N1 C12 C37 C27 0.3(16) .
N2 C14 C25 C6 -0.8(15) .
N3 C9 C10 C5 0.0(16) .
C1 C13 C30 C44 177.5(11) .
C1 C13 C43 Cl2 2.1(13) .
C1 C13 C43 C45 -174.4(11) .
C2 C5 C10 C9 -178.7(8) .
C2 C5 C18 C26 178.9(9) .
C2 C21 C42 N5 2.7(17) .
C2 C31 C34 N5 -1.1(17) .
C5 C2 C21 C42 176.0(9) .
C5 C2 C31 C34 -176.6(9) .
C5 C18 C26 N3 -0.4(17) .
C6 C27 C29 C7 179.8(9) .
C6 C27 C37 C12 179.2(9) .
C6 C38 C40 N2 0.0(17) .
C7 N1 C12 C37 3.1(15) .
C8 C1 C13 C30 86.0(11) .
C8 C1 C13 C43 -97.3(10) .
C9 N3 C26 C18 1.4(14) .
C10 C5 C18 C26 -0.7(16) .
C11 C32 C39 C4 153.7(10) .
C11 C32 C39 C22 -24.5(14) .
C12 N1 C7 C29 -4.2(14) .
C13 C1 C8 O4 60.6(10) .
C13 C1 C8 O5 -120.6(8) .
C13 C30 C44 C54 -2(2) .
C13 C43 C45 C54 -4(2) .
C14 N2 C40 C38 1.2(15) .
C15 N4 C33 C22 0.5(14) .
C15 C4 C39 C22 -2.1(14) .
C15 C4 C39 C32 179.6(8) .
C16 C23 C24 C19 -3.5(16) .
C17 N6 C35 C20 0.6(14) .
C17 C11 C32 C20 -2.4(14) .
C17 C11 C32 C39 176.9(9) .
C18 C5 C10 C9 0.9(15) .
C19 C36 C41 Cl1 -177.9(9) .
C19 C36 C41 C16 -2.3(16) .
C20 C32 C39 C4 -27.0(13) .
C20 C32 C39 C22 154.7(10) .
C21 C2 C5 C10 -26.7(13) .
C21 C2 C5 C18 153.7(10) .
C21 C2 C31 C34 4.6(15) .
C23 C16 C28 O3 -43.3(10) .
C23 C16 C28 C3 78.8(10) .
C23 C16 C41 Cl1 178.0(7) .
C23 C16 C41 C36 2.6(14) .
C24 C19 C36 C41 -1.0(18) .
C25 C6 C27 C29 -154.1(10) .
C25 C6 C27 C37 24.0(14) .
C25 C6 C38 C40 -1.6(15) .
C26 N3 C9 C10 -1.2(14) .
C27 C6 C25 C14 -177.5(9) .
C27 C6 C38 C40 177.9(9) .
C28 C16 C23 C24 178.0(9) .
C28 C16 C41 Cl1 0.5(13) .
C28 C16 C41 C36 -175.0(9) .
C29 C27 C37 C12 -2.7(15) .
C30 C13 C43 Cl2 178.9(8) .
C30 C13 C43 C45 2.4(16) .
C30 C44 C54 C45 1(3) .
C31 C2 C5 C10 154.6(10) .
C31 C2 C5 C18 -25.0(13) .
C31 C2 C21 C42 -5.2(15) .
C32 C11 C17 N6 0.9(15) .
C32 C20 C35 N6 -2.2(15) .
C33 N4 C15 C4 1.0(13) .
C33 C22 C39 C4 3.5(15) .
C33 C22 C39 C32 -178.2(9) .
C34 N5 C42 C21 0.9(15) .
C35 N6 C17 C11 0.0(14) .
C35 C20 C32 C11 2.9(14) .
C35 C20 C32 C39 -176.3(9) .
C36 C19 C24 C23 3.9(18) .
C37 C27 C29 C7 1.6(14) .
C38 C6 C25 C14 1.9(14) .
C38 C6 C27 C29 26.4(14) .
C38 C6 C27 C37 -155.4(10) .
C39 C4 C15 N4 -0.2(15) .
C39 C22 C33 N4 -2.8(17) .
C40 N2 C14 C25 -0.9(15) .
C41 C16 C23 C24 0.3(14) .
C41 C16 C28 O3 134.3(9) .
C41 C16 C28 C3 -103.6(10) .
C42 N5 C34 C31 -1.7(15) .
C43 C13 C30 C44 0.7(16) .
C43 C45 C54 C44 2(3) .
C46 C47 C48 Cl4 179.3(12) .
C46 C47 C48 C49 -1(2) .
C47 C46 C51 C50 -3(2) .
C47 C48 C49 Cl3 179.8(10) .
C47 C48 C49 C50 -1.8(19) .
C48 C49 C50 C51 2.4(19) .
C49 C50 C51 C46 0(2) .
C51 C46 C47 C48 4(2) .
O16 S1 C52 F1 -60.7(9) .
O16 S1 C52 F2 58.7(9) .
O16 S1 C52 F3 177.7(9) .
O0AA S1 C52 F1 61.5(9) .
O0AA S1 C52 F2 -179.1(8) .
O0AA S1 C52 F3 -60.1(10) .
O15 S1 C52 F1 180.0(8) .
O15 S1 C52 F2 -60.6(9) .
O15 S1 C52 F3 58.4(10) .
Cl5B C68 C73 Cl6 -1(2) .
Cl5B C68 C73 C72 175(2) .
Cl5B C68 C69 C70 -176(2) .
Cl6 C73 C72 C71 176(3) .
Cl0A C78 C77 C76 -176(2) .
Cl0A C78 C77 Cl5A 4(2) .
C68 C73 C72 C71 0.0 .
C73 C68 C69 C70 0.0 .
C73 C72 C71 C70 0.0 .
C72 C71 C70 C69 0.0 .
C71 C70 C69 C68 0.0 .
C69 C68 C73 Cl6 -176(3) .
C69 C68 C73 C72 0.0 .
C76 C75 C74 C79 0.0 .
C75 C76 C77 C78 0.0 .
C75 C76 C77 Cl5A -179(2) .
C75 C74 C79 C78 0.0 .
C74 C79 C78 Cl0A 175(2) .
C74 C79 C78 C77 0.0 .
C79 C78 C77 C76 0.0 .
C79 C78 C77 Cl5A 179(2) .
C77 C76 C75 C74 0.0 .
Cl7 C81 C85 C84 179(5) .
Cl7 C81 C85 Cl8 8(5) .
C80 C81 C85 C84 0.0 .
C80 C81 C85 Cl8 -172(4) .
C81 C80 C82 C83 0.0 .
C81 C85 C84 C83 0.0 .
C85 C84 C83 C82 0.0 .
C84 C83 C82 C80 0.0 .
C82 C80 C81 Cl7 -179(5) .
C82 C80 C81 C85 0.0 .
Cl8 C85 C84 C83 172(4) .
O17 S3 C67 F7 -167(4) .
O17 S3 C67 F8 71(4) .
O17 S3 C67 F9 -48(4) .

loop_
_twin_individual_id
_twin_individual_mass_fraction_refined
1 0.9424(14)
2 0.0576(14)
